data_7004885
loop_
_publ_author_name
'Reisinger, Corinna M.'
'Nowack, R\"udiger J'
'Volkmer, Dirk'
'Rieger, Bernhard'

_publ_section_title
;
 Novel palladium complexes employing mixed phosphine phosphonates and
 phosphine phosphinates as anionic chelating [P,O] ligands.
;
_journal_issue 2
_journal_name_full 'Dalton transactions (Cambridge, England : 2003)'
_journal_page_first 272
_journal_page_last 278
_journal_paper_doi 10.1039/b612694d
_journal_year 2007
_chemical_compound_source Synthesis
_chemical_formula_moiety C29H30O4P2Pd
_chemical_formula_sum 'C101 H106 O12 P6 Pd3'
_chemical_formula_weight 2016.88
_chemical_name_common (Phosphinephosphonate)Pd(DCP-OMe)
_space_group_IT_number 14
_symmetry_cell_setting monoclinic
_symmetry_Int_Tables_number 14
_symmetry_space_group_name_Hall '-P 2ybc'
_symmetry_space_group_name_H-M 'P 1 21/c 1'
_atom_sites_solution_hydrogens geom
_atom_sites_solution_primary direct
_atom_sites_solution_secondary difmap
_audit_creation_method SHELXL-97
_cell_angle_alpha 90.00
_cell_angle_beta 116.24(3)
_cell_angle_gamma 90.00
_cell_formula_units_Z 4
_cell_length_a 16.955(3)
_cell_length_b 33.696(7)
_cell_length_c 18.155(4)
_cell_measurement_temperature 193(2)
_cell_measurement_theta_max 25.98
_cell_measurement_theta_min 2.25
_cell_volume 9303(4)
_computing_cell_refinement 'Bruker XSCANS'
_computing_data_collection 'Bruker XSCANS'
_computing_data_reduction 'Bruker SHELXTL'
_computing_molecular_graphics 'Bruker SHELXTL'
_computing_publication_material 'Bruker SHELXTL'
_computing_structure_refinement 'SHELXL-97 (Sheldrick, 1997)'
_computing_structure_solution 'SHELXS-97 (Sheldrick, 1990)'
_diffrn_ambient_temperature 193(2)
_diffrn_measured_fraction_theta_full 0.948
_diffrn_measured_fraction_theta_max 0.948
_diffrn_measurement_device_type 'Bruker P4'
_diffrn_measurement_method '\w scans'
_diffrn_radiation_monochromator graphite
_diffrn_radiation_probe x-ray
_diffrn_radiation_type MoK\a
_diffrn_radiation_wavelength 0.71073
_diffrn_reflns_av_R_equivalents 0.0882
_diffrn_reflns_av_sigmaI/netI 0.0693
_diffrn_reflns_limit_h_max 19
_diffrn_reflns_limit_h_min -19
_diffrn_reflns_limit_k_max 41
_diffrn_reflns_limit_k_min -41
_diffrn_reflns_limit_l_max 22
_diffrn_reflns_limit_l_min -22
_diffrn_reflns_number 72578
_diffrn_reflns_theta_full 25.98
_diffrn_reflns_theta_max 25.98
_diffrn_reflns_theta_min 2.25
_diffrn_source 'fine-focus sealed tube'
_exptl_absorpt_coefficient_mu 0.738
_exptl_absorpt_correction_type none
_exptl_crystal_colour colourless
_exptl_crystal_density_diffrn 1.440
_exptl_crystal_density_method 'not measured'
_exptl_crystal_description plate
_exptl_crystal_F_000 4144
_exptl_crystal_recrystallization_method 'recrystallised from toluene'
_exptl_crystal_size_max 0.38
_exptl_crystal_size_mid 0.31
_exptl_crystal_size_min 0.23
_refine_diff_density_max 2.593
_refine_diff_density_min -1.571
_refine_diff_density_rms 0.129
_refine_ls_extinction_method none
_refine_ls_goodness_of_fit_ref 1.070
_refine_ls_hydrogen_treatment constr
_refine_ls_matrix_type full
_refine_ls_number_parameters 1010
_refine_ls_number_reflns 17313
_refine_ls_number_restraints 19
_refine_ls_restrained_S_all 1.071
_refine_ls_R_factor_all 0.1329
_refine_ls_R_factor_gt 0.0909
_refine_ls_shift/su_max 1.986
_refine_ls_shift/su_mean 0.018
_refine_ls_structure_factor_coef Fsqd
_refine_ls_weighting_details 'calc w=1/[\s^2^(Fo^2^)+(0.1719P)^2^+3.4379P] where P=(Fo^2^+2Fc^2^)/3'
_refine_ls_weighting_scheme calc
_refine_ls_wR_factor_gt 0.2618
_refine_ls_wR_factor_ref 0.2887
_reflns_number_gt 10260
_reflns_number_total 17313
_reflns_threshold_expression >2sigma(I)
_cod_data_source_file b612694d.txt
_cod_data_source_block rei568
_cod_original_cell_volume 9303(3)
_cod_original_sg_symbol_H-M 'P 21/c'
_cod_database_code 7004885

loop_
_symmetry_equiv_pos_as_xyz
'x, y, z'
'-x, y+1/2, -z+1/2'
'-x, -y, -z'
'x, -y-1/2, z-1/2'

loop_
_atom_site_label
_atom_site_type_symbol
_atom_site_fract_x
_atom_site_fract_y
_atom_site_fract_z
_atom_site_U_iso_or_equiv
_atom_site_adp_type
_atom_site_occupancy
_atom_site_symmetry_multiplicity
_atom_site_calc_flag
_atom_site_refinement_flags
_atom_site_disorder_assembly
_atom_site_disorder_group
Pd1 Pd -0.11863(5) 0.58056(2) -0.14756(4) 0.0616(2) Uani 1 1 d . . .
P1 P 0.00804(15) 0.58618(6) -0.23417(11) 0.0554(5) Uani 1 1 d . . .
P2 P 0.01736(15) 0.59550(6) -0.04641(11) 0.0527(5) Uani 1 1 d . . .
O1 O -0.0716(4) 0.5658(2) -0.2353(3) 0.0686(16) Uani 1 1 d . . .
O2 O 0.0017(5) 0.63141(18) -0.2251(3) 0.0718(17) Uani 1 1 d . . .
H2 H 0.0492 0.6421 -0.2180 0.108 Uiso 1 1 calc R . .
O3 O 0.0254(4) 0.57541(17) -0.3063(3) 0.0597(14) Uani 1 1 d . . .
O4 O -0.2189(7) 0.6650(3) -0.0621(8) 0.137(4) Uani 1 1 d . . .
C1 C 0.1014(5) 0.5694(2) -0.1427(4) 0.0496(17) Uani 1 1 d . . .
C2 C 0.1709(6) 0.5517(3) -0.1509(5) 0.062(2) Uani 1 1 d . . .
H2A H 0.1687 0.5503 -0.2040 0.074 Uiso 1 1 calc R . .
C3 C 0.2424(6) 0.5362(3) -0.0862(6) 0.072(2) Uani 1 1 d . . .
H3 H 0.2885 0.5241 -0.0943 0.087 Uiso 1 1 calc R . .
C4 C 0.2464(6) 0.5384(3) -0.0087(6) 0.070(2) Uani 1 1 d . . .
H4 H 0.2961 0.5281 0.0372 0.084 Uiso 1 1 calc R . .
C5 C 0.1769(6) 0.5560(2) 0.0028(5) 0.061(2) Uani 1 1 d . . .
H5 H 0.1793 0.5570 0.0561 0.073 Uiso 1 1 calc R . .
C6 C 0.1053(5) 0.5719(2) -0.0637(4) 0.0522(18) Uani 1 1 d . . .
C7 C 0.0488(6) 0.6473(2) -0.0253(5) 0.060(2) Uani 1 1 d . . .
C8 C 0.1274(10) 0.6614(3) -0.0161(11) 0.121(5) Uani 1 1 d . . .
H8 H 0.1665 0.6449 -0.0268 0.145 Uiso 1 1 calc R . .
C9 C 0.1498(11) 0.7007(4) 0.0094(11) 0.122(5) Uani 1 1 d . . .
H9 H 0.2055 0.7105 0.0171 0.147 Uiso 1 1 calc R . .
C10 C 0.0965(10) 0.7243(3) 0.0228(7) 0.095(4) Uani 1 1 d . . .
H10 H 0.1144 0.7505 0.0423 0.114 Uiso 1 1 calc R . .
C11 C 0.0180(10) 0.7116(3) 0.0093(8) 0.096(4) Uani 1 1 d . . .
H11 H -0.0219 0.7292 0.0160 0.115 Uiso 1 1 calc R . .
C12 C -0.0070(9) 0.6734(3) -0.0143(7) 0.087(3) Uani 1 1 d . . .
H12 H -0.0639 0.6647 -0.0233 0.104 Uiso 1 1 calc R . .
C13 C 0.0352(6) 0.5766(2) 0.0534(5) 0.063(2) Uani 1 1 d . . .
C14 C -0.0054(7) 0.5411(3) 0.0575(6) 0.067(2) Uani 1 1 d . . .
H14 H -0.0461 0.5287 0.0082 0.081 Uiso 1 1 calc R . .
C15 C 0.0128(8) 0.5238(3) 0.1317(7) 0.083(3) Uani 1 1 d . . .
H15 H -0.0169 0.5002 0.1330 0.099 Uiso 1 1 calc R . .
C16 C 0.0720(11) 0.5397(4) 0.2029(8) 0.102(4) Uani 1 1 d . . .
H16 H 0.0840 0.5272 0.2536 0.122 Uiso 1 1 calc R . .
C17 C 0.1156(10) 0.5747(4) 0.2018(6) 0.103(4) Uani 1 1 d . . .
H17 H 0.1574 0.5859 0.2520 0.123 Uiso 1 1 calc R . .
C18 C 0.0986(8) 0.5934(3) 0.1278(6) 0.081(3) Uani 1 1 d . . .
H18 H 0.1289 0.6170 0.1271 0.097 Uiso 1 1 calc R . .
C19 C -0.2348(7) 0.5383(4) -0.1981(8) 0.099(4) Uani 1 1 d . . .
H19 H -0.1922 0.5178 -0.1831 0.118 Uiso 1 1 calc R . .
C20 C -0.2544(9) 0.5644(5) -0.2634(7) 0.120(5) Uani 1 1 d . . .
H20 H -0.2229 0.5655 -0.2955 0.144 Uiso 1 1 calc R . .
C21 C -0.3311(10) 0.5904(7) -0.2768(9) 0.168(9) Uani 1 1 d . . .
H21A H -0.3822 0.5839 -0.3295 0.202 Uiso 1 1 calc R . .
H21B H -0.3159 0.6187 -0.2776 0.202 Uiso 1 1 calc R . .
C22 C -0.3521(8) 0.5817(4) -0.2027(7) 0.101(4) Uani 1 1 d . . .
H22 H -0.4151 0.5736 -0.2233 0.121 Uiso 1 1 calc R . .
C23 C -0.2913(8) 0.5473(4) -0.1542(7) 0.087(3) Uani 1 1 d . . .
H23 H -0.3255 0.5235 -0.1520 0.105 Uiso 1 1 calc R . .
C24 C -0.1764(6) 0.5969(3) -0.0748(5) 0.065(2) Uani 1 1 d . . .
H24 H -0.1315 0.6045 -0.0186 0.079 Uiso 1 1 calc R . .
C25 C -0.2387(7) 0.5647(3) -0.0707(6) 0.076(3) Uani 1 1 d . . .
H25 H -0.2096 0.5447 -0.0263 0.091 Uiso 1 1 calc R . .
C26 C -0.3096(8) 0.5900(4) -0.0606(8) 0.092(3) Uani 1 1 d . . .
H26A H -0.3606 0.5742 -0.0649 0.110 Uiso 1 1 calc R . .
H26B H -0.2856 0.6059 -0.0095 0.110 Uiso 1 1 calc R . .
C27 C -0.3297(8) 0.6150(4) -0.1373(7) 0.098(4) Uani 1 1 d . . .
H27 H -0.3770 0.6353 -0.1500 0.117 Uiso 1 1 calc R . .
C28 C -0.2388(8) 0.6322(3) -0.1180(8) 0.094(3) Uani 1 1 d . . .
H28 H -0.2347 0.6401 -0.1694 0.113 Uiso 1 1 calc R . .
C29 C -0.2535(15) 0.6994(5) -0.0934(17) 0.196(11) Uani 1 1 d . . .
H29A H -0.2228 0.7105 -0.1235 0.293 Uiso 1 1 calc R . .
H29B H -0.2477 0.7176 -0.0491 0.293 Uiso 1 1 calc R . .
H29C H -0.3159 0.6959 -0.1310 0.293 Uiso 1 1 calc R . .
Pd2 Pd 0.22687(6) 0.67094(2) -0.43369(6) 0.0804(3) Uani 1 1 d . . .
P3 P 0.09393(16) 0.66430(6) -0.35782(12) 0.0568(5) Uani 1 1 d . . .
P4 P 0.0995(2) 0.65206(6) -0.54025(15) 0.0727(7) Uani 1 1 d . . .
O5 O 0.1697(4) 0.68764(18) -0.3562(4) 0.0716(16) Uani 1 1 d . . .
O6 O 0.1128(4) 0.61960(16) -0.3557(3) 0.0620(14) Uani 1 1 d . . .
H6 H 0.0698 0.6068 -0.3567 0.093 Uiso 1 1 calc R . .
O7 O 0.0690(6) 0.67703(18) -0.2903(4) 0.082(2) Uani 1 1 d . . .
C30 C 0.0003(6) 0.6734(2) -0.4544(5) 0.057(2) Uani 1 1 d . . .
C31 C -0.0775(8) 0.6847(3) -0.4534(8) 0.084(3) Uani 1 1 d . . .
H31 H -0.0791 0.6875 -0.4020 0.101 Uiso 1 1 calc R . .
C32 C -0.1520(9) 0.6920(4) -0.5238(12) 0.112(5) Uani 1 1 d . . .
H32 H -0.2043 0.7002 -0.5211 0.134 Uiso 1 1 calc R . .
C33 C -0.1509(10) 0.6876(4) -0.5957(12) 0.131(7) Uani 1 1 d . . .
H33 H -0.2028 0.6925 -0.6448 0.157 Uiso 1 1 calc R . .
C34 C -0.0755(10) 0.6760(4) -0.6000(8) 0.113(5) Uani 1 1 d . . .
H34 H -0.0762 0.6729 -0.6523 0.136 Uiso 1 1 calc R . .
C35 C 0.0009(6) 0.6688(2) -0.5306(5) 0.067(2) Uani 1 1 d . . .
C36 C 0.0817(8) 0.5988(3) -0.5609(6) 0.075(3) Uani 1 1 d . . .
C37 C 0.0040(12) 0.5845(4) -0.6150(15) 0.156(8) Uani 1 1 d . . .
H37 H -0.0437 0.6025 -0.6404 0.187 Uiso 1 1 calc R . .
C38 C -0.0109(12) 0.5420(4) -0.6370(11) 0.135(6) Uani 1 1 d . . .
H38 H -0.0628 0.5320 -0.6808 0.162 Uiso 1 1 calc R . .
C39 C 0.0595(11) 0.5182(3) -0.5863(8) 0.103(4) Uani 1 1 d . . .
H39 H 0.0516 0.4903 -0.5854 0.123 Uiso 1 1 calc R . .
C40 C 0.1321(13) 0.5330(4) -0.5425(10) 0.180(11) Uani 1 1 d . . .
H40 H 0.1803 0.5155 -0.5149 0.216 Uiso 1 1 calc R . .
C41 C 0.1475(12) 0.5737(4) -0.5312(10) 0.168(10) Uani 1 1 d . . .
H41 H 0.2059 0.5833 -0.5018 0.201 Uiso 1 1 calc R . .
C42 C 0.0843(13) 0.6752(3) -0.6369(7) 0.127(6) Uani 1 1 d . . .
C43 C 0.1005(18) 0.7149(4) -0.6345(10) 0.188(11) Uani 1 1 d . . .
H43 H 0.1185 0.7286 -0.5838 0.226 Uiso 1 1 calc R . .
C44 C 0.092(2) 0.7361(5) -0.7030(11) 0.242(16) Uani 1 1 d . . .
H44 H 0.1001 0.7640 -0.7011 0.290 Uiso 1 1 calc R . .
C45 C 0.071(4) 0.7155(6) -0.7715(15) 0.44(4) Uani 1 1 d . . .
H45 H 0.0760 0.7280 -0.8160 0.527 Uiso 1 1 calc R . .
C46 C 0.042(3) 0.6768(5) -0.7806(13) 0.28(2) Uani 1 1 d . . .
H46 H 0.0126 0.6647 -0.8331 0.336 Uiso 1 1 calc R . .
C47 C 0.0573(16) 0.6563(4) -0.7080(9) 0.156(8) Uani 1 1 d . . .
H47 H 0.0484 0.6284 -0.7099 0.187 Uiso 1 1 calc R . .
C48 C 0.3399(9) 0.7157(4) -0.3658(8) 0.102(4) Uiso 1 1 d D . .
H48 H 0.2921 0.7337 -0.3806 0.123 Uiso 1 1 calc R . .
C49 C 0.3627(13) 0.6882(5) -0.3041(10) 0.148(6) Uiso 1 1 d D . .
H49 H 0.3227 0.6817 -0.2822 0.177 Uiso 1 1 calc R . .
C50 C 0.4474(15) 0.6689(7) -0.2722(14) 0.197(9) Uiso 1 1 d D . .
H50A H 0.4442 0.6400 -0.2639 0.237 Uiso 1 1 calc R . .
H50B H 0.4916 0.6815 -0.2215 0.237 Uiso 1 1 calc R . .
C51 C 0.4614(17) 0.6789(7) -0.3494(14) 0.186(9) Uiso 1 1 d D . .
H51 H 0.5223 0.6901 -0.3261 0.224 Uiso 1 1 calc R . .
C52 C 0.4007(15) 0.7140(7) -0.4078(13) 0.186(8) Uiso 1 1 d D . .
H52 H 0.4321 0.7392 -0.4067 0.223 Uiso 1 1 calc R . .
C53 C 0.2897(15) 0.6575(7) -0.5064(15) 0.182(8) Uiso 1 1 d D . .
H53 H 0.2536 0.6477 -0.5637 0.218 Uiso 1 1 calc R . .
C54 C 0.335(2) 0.6996(9) -0.494(2) 0.39(3) Uiso 1 1 d D . .
H54 H 0.2990 0.7207 -0.5328 0.463 Uiso 1 1 calc R . .
C55 C 0.405(2) 0.6814(10) -0.5111(17) 0.244(13) Uiso 1 1 d D . .
H55A H 0.4438 0.7015 -0.5179 0.292 Uiso 1 1 calc R . .
H55B H 0.3810 0.6635 -0.5593 0.292 Uiso 1 1 calc R . .
C56 C 0.450(2) 0.6587(9) -0.4294(17) 0.33(2) Uiso 1 1 d D . .
H56 H 0.5031 0.6433 -0.4236 0.393 Uiso 1 1 calc R . .
C57 C 0.3690(16) 0.6328(8) -0.4488(16) 0.190(9) Uiso 1 1 d D . .
H57 H 0.3650 0.6179 -0.4029 0.229 Uiso 1 1 calc R . .
O8 O 0.361(3) 0.6112(15) -0.520(2) 0.49(3) Uiso 1 1 d D . .
C58 C 0.377(4) 0.5770(17) -0.470(4) 0.48(4) Uiso 1 1 d D . .
H58A H 0.3990 0.5849 -0.4127 0.718 Uiso 1 1 calc R . .
H58B H 0.4207 0.5604 -0.4770 0.718 Uiso 1 1 calc R . .
H58C H 0.3221 0.5620 -0.4870 0.718 Uiso 1 1 calc R . .
Pd3 Pd 0.51872(5) 0.58954(2) -0.77873(4) 0.0782(3) Uani 1 1 d . . .
P5 P 0.49721(16) 0.51516(7) -0.89146(15) 0.0699(7) Uani 1 1 d . . .
P6 P 0.65332(16) 0.56201(7) -0.72923(13) 0.0682(6) Uani 1 1 d . . .
O9 O 0.4532(4) 0.5397(2) -0.8517(4) 0.082(2) Uani 1 1 d . . .
O10 O 0.4373(4) 0.4857(2) -0.9524(4) 0.0824(19) Uani 1 1 d . . .
O11 O 0.5405(4) 0.54295(18) -0.9299(4) 0.0757(18) Uani 1 1 d . . .
H11A H 0.5706 0.5295 -0.9473 0.114 Uiso 1 1 calc R . .
O12 O 0.6358(8) 0.6963(3) -0.7333(8) 0.169(6) Uani 1 1 d . . .
C59 C 0.5867(7) 0.4890(3) -0.8114(6) 0.071(2) Uani 1 1 d . . .
C60 C 0.5929(8) 0.4487(3) -0.8188(7) 0.086(3) Uani 1 1 d . . .
H60 H 0.5485 0.4356 -0.8649 0.103 Uiso 1 1 calc R . .
C61 C 0.6604(11) 0.4264(4) -0.7627(10) 0.109(4) Uani 1 1 d . . .
H61 H 0.6638 0.3987 -0.7700 0.131 Uiso 1 1 calc R . .
C62 C 0.7241(11) 0.4459(5) -0.6942(10) 0.123(5) Uani 1 1 d . . .
H62 H 0.7703 0.4311 -0.6531 0.147 Uiso 1 1 calc R . .
C63 C 0.7205(9) 0.4859(4) -0.6858(7) 0.099(4) Uani 1 1 d . . .
H63 H 0.7658 0.4987 -0.6401 0.119 Uiso 1 1 calc R . .
C64 C 0.6525(6) 0.5082(3) -0.7421(6) 0.073(2) Uani 1 1 d . . .
C65 C 0.7249(7) 0.5797(3) -0.7743(5) 0.076(3) Uani 1 1 d . . .
C66 C 0.7309(11) 0.6201(5) -0.7848(9) 0.121(5) Uani 1 1 d . . .
H66 H 0.6972 0.6384 -0.7707 0.145 Uiso 1 1 calc R . .
C67 C 0.7869(12) 0.6331(6) -0.8162(9) 0.128(6) Uani 1 1 d . . .
H67 H 0.7947 0.6608 -0.8200 0.154 Uiso 1 1 calc R . .
C68 C 0.8294(16) 0.6084(7) -0.8407(9) 0.149(8) Uani 1 1 d . . .
H68 H 0.8646 0.6188 -0.8648 0.179 Uiso 1 1 calc R . .
C69 C 0.8258(15) 0.5700(7) -0.8336(15) 0.173(9) Uani 1 1 d . . .
H69 H 0.8604 0.5526 -0.8486 0.207 Uiso 1 1 calc R . .
C70 C 0.7645(12) 0.5544(5) -0.8008(11) 0.134(5) Uani 1 1 d . . .
H70 H 0.7549 0.5267 -0.7995 0.160 Uiso 1 1 calc R . .
C71 C 0.7160(6) 0.5691(3) -0.6190(6) 0.077(3) Uani 1 1 d . . .
C72 C 0.6720(9) 0.5618(5) -0.5732(7) 0.114(5) Uani 1 1 d . . .
H72 H 0.6114 0.5549 -0.5984 0.137 Uiso 1 1 calc R . .
C73 C 0.7199(11) 0.5650(6) -0.4859(7) 0.145(7) Uani 1 1 d . . .
H73 H 0.6914 0.5597 -0.4522 0.174 Uiso 1 1 calc R . .
C74 C 0.8046(10) 0.5755(4) -0.4517(7) 0.116(5) Uani 1 1 d . . .
H74 H 0.8349 0.5781 -0.3937 0.139 Uiso 1 1 calc R . .
C75 C 0.8489(8) 0.5825(3) -0.4974(6) 0.083(3) Uani 1 1 d . . .
H75 H 0.9093 0.5898 -0.4720 0.100 Uiso 1 1 calc R . .
C76 C 0.8026(7) 0.5788(3) -0.5830(5) 0.074(3) Uani 1 1 d . . .
H76 H 0.8322 0.5832 -0.6162 0.089 Uiso 1 1 calc R . .
C77 C 0.3805(13) 0.6194(6) -0.8515(12) 0.160(10) Uani 1 1 d . . .
H77 H 0.3796 0.6017 -0.8925 0.192 Uiso 1 1 calc R . .
C78 C 0.3916(12) 0.6085(7) -0.7767(19) 0.184(11) Uani 1 1 d . . .
H78 H 0.3884 0.5821 -0.7599 0.221 Uiso 1 1 calc R . .
C79 C 0.4105(16) 0.6458(6) -0.7218(13) 0.163(8) Uani 1 1 d . . .
H79 H 0.3745 0.6468 -0.6907 0.195 Uiso 1 1 calc R . .
C80 C 0.4009(14) 0.6796(5) -0.7697(13) 0.164(9) Uani 1 1 d . . .
H80 H 0.3559 0.6981 -0.7675 0.196 Uiso 1 1 calc R . .
C81 C 0.3699(14) 0.6617(6) -0.8613(12) 0.167(8) Uani 1 1 d . . .
H81A H 0.3077 0.6685 -0.8968 0.200 Uiso 1 1 calc R . .
H81B H 0.4067 0.6724 -0.8864 0.200 Uiso 1 1 calc R . .
C82 C 0.5709(9) 0.6398(3) -0.7116(7) 0.112(5) Uani 1 1 d . . .
H82 H 0.6356 0.6361 -0.6780 0.134 Uiso 1 1 calc R . .
C83 C 0.5550(11) 0.6761(3) -0.7638(9) 0.118(5) Uani 1 1 d . . .
H83 H 0.5284 0.6706 -0.8241 0.142 Uiso 1 1 calc R . .
C84 C 0.4980(17) 0.7014(5) -0.7371(14) 0.174(9) Uani 1 1 d . . .
H84 H 0.4953 0.7301 -0.7521 0.209 Uiso 1 1 calc R . .
C85 C 0.5222(16) 0.6944(6) -0.6539(14) 0.197(11) Uani 1 1 d . . .
H85A H 0.4766 0.7033 -0.6376 0.236 Uiso 1 1 calc R . .
H85B H 0.5792 0.7069 -0.6179 0.236 Uiso 1 1 calc R . .
C86 C 0.5288(16) 0.6492(5) -0.6553(9) 0.157(8) Uani 1 1 d . . .
H86 H 0.5521 0.6350 -0.6014 0.188 Uiso 1 1 calc R . .
C87 C 0.6400(19) 0.7257(6) -0.7856(15) 0.252(17) Uani 1 1 d . . .
H87A H 0.6137 0.7157 -0.8421 0.378 Uiso 1 1 calc R . .
H87B H 0.7015 0.7328 -0.7691 0.378 Uiso 1 1 calc R . .
H87C H 0.6076 0.7492 -0.7824 0.378 Uiso 1 1 calc R . .
C88 C 0.2781(15) 0.6625(12) -1.116(2) 0.261(18) Uiso 1 1 d D . .
H88A H 0.2616 0.6453 -1.0815 0.391 Uiso 1 1 calc R . .
H88B H 0.2549 0.6514 -1.1715 0.391 Uiso 1 1 calc R . .
H88C H 0.2537 0.6891 -1.1181 0.391 Uiso 1 1 calc R . .
C89 C 0.3710(12) 0.6649(6) -1.0819(10) 0.28(2) Uani 1 1 d GD . .
C90 C 0.4113(17) 0.6991(5) -1.0919(9) 0.207(14) Uani 1 1 d G . .
H90 H 0.3765 0.7208 -1.1222 0.249 Uiso 1 1 calc R . .
C91 C 0.5024(17) 0.7014(4) -1.0573(12) 0.237(16) Uani 1 1 d G . .
H91 H 0.5299 0.7248 -1.0641 0.285 Uiso 1 1 calc R . .
C92 C 0.5534(12) 0.6696(6) -1.0129(11) 0.195(10) Uani 1 1 d G . .
H92 H 0.6157 0.6712 -0.9892 0.234 Uiso 1 1 calc R . .
C93 C 0.5132(15) 0.6354(4) -1.0029(9) 0.208(13) Uani 1 1 d G . .
H93 H 0.5480 0.6136 -0.9726 0.249 Uiso 1 1 calc R . .
C94 C 0.4220(15) 0.6330(4) -1.0375(11) 0.210(15) Uani 1 1 d G . .
H94 H 0.3945 0.6097 -1.0307 0.252 Uiso 1 1 calc R . .
C95 C -0.103(4) 0.7127(17) -0.1953(17) 0.60(6) Uiso 1 1 d D . .
H95A H -0.0713 0.7376 -0.1737 0.901 Uiso 1 1 calc R . .
H95B H -0.0611 0.6908 -0.1823 0.901 Uiso 1 1 calc R . .
H95C H -0.1429 0.7077 -0.1703 0.901 Uiso 1 1 calc R . .
C96 C -0.1553(13) 0.7159(8) -0.2863(11) 0.27(2) Uani 1 1 d GD . .
C97 C -0.2102(19) 0.6835(6) -0.3201(17) 0.242(16) Uani 1 1 d GD . .
H97 H -0.1964 0.6586 -0.2925 0.291 Uiso 1 1 calc R . .
C98 C -0.2852(15) 0.6874(9) -0.3942(19) 0.40(4) Uani 1 1 d G . .
H98 H -0.3226 0.6652 -0.4173 0.484 Uiso 1 1 calc R . .
C99 C -0.3053(14) 0.7237(11) -0.4345(14) 1.02(16) Uani 1 1 d G . .
H99 H -0.3565 0.7264 -0.4852 1.229 Uiso 1 1 calc R . .
C100 C -0.250(2) 0.7562(7) -0.4008(16) 0.43(4) Uani 1 1 d G . .
H100 H -0.2642 0.7810 -0.4283 0.512 Uiso 1 1 calc R . .
C101 C -0.1755(19) 0.7523(6) -0.3266(17) 0.49(5) Uani 1 1 d GD . .
H101 H -0.1380 0.7745 -0.3035 0.592 Uiso 1 1 calc R . .

loop_
_atom_site_aniso_label
_atom_site_aniso_U_11
_atom_site_aniso_U_22
_atom_site_aniso_U_33
_atom_site_aniso_U_23
_atom_site_aniso_U_13
_atom_site_aniso_U_12
Pd1 0.0588(4) 0.0723(4) 0.0512(3) 0.0055(3) 0.0219(3) -0.0051(3)
P1 0.0615(14) 0.0629(12) 0.0408(9) 0.0047(8) 0.0219(9) 0.0005(9)
P2 0.0622(13) 0.0523(10) 0.0417(9) 0.0016(7) 0.0211(9) -0.0017(9)
O1 0.060(4) 0.098(4) 0.041(3) 0.008(3) 0.016(2) -0.006(3)
O2 0.098(5) 0.070(4) 0.051(3) 0.007(3) 0.036(3) 0.013(3)
O3 0.069(4) 0.068(3) 0.046(3) -0.003(2) 0.029(3) -0.004(3)
O4 0.129(8) 0.070(5) 0.245(13) -0.013(6) 0.112(9) -0.004(5)
C1 0.056(5) 0.048(4) 0.040(3) 0.002(3) 0.017(3) -0.006(3)
C2 0.058(5) 0.067(5) 0.059(5) -0.006(4) 0.024(4) 0.000(4)
C3 0.056(6) 0.072(6) 0.083(6) -0.004(4) 0.025(5) 0.000(4)
C4 0.057(6) 0.062(5) 0.075(6) 0.003(4) 0.016(4) 0.001(4)
C5 0.064(6) 0.058(5) 0.047(4) 0.004(3) 0.012(4) -0.001(4)
C6 0.057(5) 0.039(4) 0.054(4) 0.001(3) 0.018(3) -0.004(3)
C7 0.082(6) 0.045(4) 0.050(4) 0.002(3) 0.028(4) -0.005(4)
C8 0.109(11) 0.059(6) 0.214(16) -0.021(8) 0.089(11) -0.017(6)
C9 0.110(11) 0.071(7) 0.200(16) -0.010(8) 0.081(11) -0.017(7)
C10 0.134(12) 0.052(5) 0.100(8) -0.014(5) 0.053(8) -0.018(6)
C11 0.113(10) 0.067(6) 0.112(9) -0.012(6) 0.055(8) 0.004(6)
C12 0.106(9) 0.064(6) 0.096(7) -0.010(5) 0.050(7) -0.006(5)
C13 0.077(6) 0.061(5) 0.047(4) 0.003(3) 0.025(4) 0.007(4)
C14 0.079(7) 0.062(5) 0.068(5) 0.011(4) 0.039(5) -0.002(4)
C15 0.106(9) 0.068(6) 0.092(7) 0.021(5) 0.060(7) 0.017(6)
C16 0.160(13) 0.083(7) 0.089(8) 0.030(6) 0.079(9) 0.033(8)
C17 0.137(11) 0.114(9) 0.049(5) 0.016(5) 0.035(6) 0.032(8)
C18 0.107(9) 0.074(6) 0.057(5) -0.001(4) 0.033(5) 0.002(5)
C19 0.057(6) 0.119(9) 0.107(9) -0.045(7) 0.025(6) -0.032(6)
C20 0.089(10) 0.201(16) 0.061(6) 0.000(8) 0.025(6) -0.013(10)
C21 0.063(9) 0.34(3) 0.078(8) 0.038(12) 0.010(7) 0.032(12)
C22 0.056(7) 0.144(11) 0.085(7) 0.012(7) 0.014(5) -0.008(6)
C23 0.071(7) 0.103(8) 0.089(7) -0.010(6) 0.037(6) -0.026(6)
C24 0.068(6) 0.067(5) 0.063(5) 0.004(4) 0.031(4) -0.001(4)
C25 0.067(6) 0.083(6) 0.083(6) 0.005(5) 0.038(5) -0.009(5)
C26 0.075(8) 0.111(9) 0.103(8) -0.002(6) 0.051(6) -0.010(6)
C27 0.075(8) 0.116(9) 0.097(8) 0.025(7) 0.034(6) 0.013(7)
C28 0.079(8) 0.086(7) 0.120(9) 0.021(6) 0.048(7) 0.005(6)
C29 0.20(2) 0.078(10) 0.39(4) 0.016(14) 0.21(2) 0.026(11)
Pd2 0.0802(6) 0.0621(4) 0.1184(7) 0.0098(4) 0.0617(5) 0.0039(4)
P3 0.0729(15) 0.0482(10) 0.0545(11) -0.0010(8) 0.0329(10) -0.0018(9)
P4 0.121(2) 0.0466(11) 0.0681(13) 0.0042(9) 0.0580(15) 0.0067(12)
O5 0.075(4) 0.066(4) 0.066(3) -0.004(3) 0.024(3) -0.009(3)
O6 0.078(4) 0.050(3) 0.067(3) 0.015(2) 0.040(3) 0.011(3)
O7 0.128(6) 0.061(4) 0.074(4) -0.012(3) 0.061(4) -0.004(4)
C30 0.054(5) 0.042(4) 0.067(5) -0.003(3) 0.021(4) -0.002(3)
C31 0.079(8) 0.057(5) 0.128(9) -0.002(5) 0.056(7) 0.002(5)
C32 0.064(8) 0.085(8) 0.175(15) -0.015(9) 0.042(10) 0.000(6)
C33 0.074(9) 0.087(9) 0.154(14) -0.008(9) -0.020(9) 0.014(7)
C34 0.105(10) 0.081(7) 0.093(8) 0.003(6) -0.010(7) 0.001(7)
C35 0.070(6) 0.052(4) 0.062(5) 0.001(4) 0.013(4) -0.003(4)
C36 0.116(9) 0.051(5) 0.071(5) -0.001(4) 0.053(6) -0.003(5)
C37 0.125(14) 0.066(8) 0.29(3) -0.019(10) 0.106(16) 0.007(8)
C38 0.141(14) 0.088(9) 0.172(15) -0.026(9) 0.066(12) -0.008(9)
C39 0.149(13) 0.058(6) 0.092(8) 0.004(5) 0.047(8) 0.002(7)
C40 0.168(16) 0.068(7) 0.150(13) -0.004(8) -0.070(12) 0.022(9)
C41 0.161(15) 0.063(7) 0.156(14) -0.023(8) -0.043(11) 0.034(8)
C42 0.27(2) 0.058(6) 0.086(7) 0.010(5) 0.112(11) 0.008(8)
C43 0.43(4) 0.059(7) 0.118(11) -0.002(7) 0.157(17) -0.028(12)
C44 0.55(5) 0.083(9) 0.118(12) 0.025(9) 0.17(2) -0.026(17)
C45 1.16(12) 0.093(12) 0.20(2) -0.018(13) 0.42(5) -0.09(3)
C46 0.68(7) 0.102(12) 0.181(19) 0.007(12) 0.31(3) 0.00(2)
C47 0.33(3) 0.067(7) 0.123(11) 0.004(7) 0.152(15) 0.021(11)
Pd3 0.0664(5) 0.0771(5) 0.0583(4) -0.0125(3) -0.0022(3) 0.0100(3)
P5 0.0546(14) 0.0663(13) 0.0693(14) -0.0157(11) 0.0098(11) -0.0072(10)
P6 0.0571(14) 0.0773(15) 0.0485(11) -0.0043(10) 0.0036(9) -0.0014(11)
O9 0.054(4) 0.090(4) 0.079(4) -0.024(3) 0.008(3) 0.008(3)
O10 0.064(4) 0.075(4) 0.093(4) -0.025(3) 0.020(3) -0.018(3)
O11 0.071(4) 0.069(4) 0.062(3) -0.009(3) 0.007(3) -0.012(3)
O12 0.146(10) 0.100(7) 0.159(10) -0.003(7) -0.025(8) -0.011(7)
C59 0.066(6) 0.069(6) 0.081(6) -0.004(4) 0.036(5) 0.001(4)
C60 0.096(8) 0.073(6) 0.098(7) -0.001(5) 0.052(6) -0.004(6)
C61 0.117(12) 0.089(8) 0.136(12) 0.015(8) 0.069(10) 0.022(8)
C62 0.116(12) 0.125(12) 0.128(11) 0.046(10) 0.056(10) 0.061(10)
C63 0.090(8) 0.093(8) 0.091(7) 0.005(6) 0.020(6) 0.024(6)
C64 0.058(6) 0.079(6) 0.069(5) 0.008(4) 0.016(4) 0.013(4)
C65 0.071(7) 0.085(7) 0.055(5) -0.016(4) 0.014(4) -0.016(5)
C66 0.122(12) 0.112(11) 0.122(11) 0.035(8) 0.048(9) 0.015(9)
C67 0.134(14) 0.158(15) 0.084(9) 0.035(9) 0.041(9) -0.024(11)
C68 0.20(2) 0.183(18) 0.078(8) -0.037(10) 0.070(11) -0.100(16)
C69 0.18(2) 0.162(18) 0.24(2) -0.033(16) 0.16(2) -0.028(15)
C70 0.149(15) 0.119(12) 0.149(13) -0.012(10) 0.080(12) -0.020(11)
C71 0.046(5) 0.096(7) 0.057(5) -0.002(5) -0.006(4) 0.001(4)
C72 0.071(8) 0.198(15) 0.061(6) 0.019(7) 0.017(5) 0.006(8)
C73 0.099(11) 0.26(2) 0.057(6) -0.014(9) 0.018(7) 0.008(12)
C74 0.106(11) 0.145(12) 0.054(6) 0.006(6) -0.004(7) 0.021(9)
C75 0.074(7) 0.084(6) 0.055(5) 0.000(4) -0.005(5) -0.006(5)
C76 0.073(6) 0.072(6) 0.053(5) 0.004(4) 0.005(4) 0.002(4)
C77 0.140(15) 0.125(13) 0.132(13) -0.034(11) -0.014(12) 0.066(11)
C78 0.087(12) 0.155(17) 0.28(3) -0.07(2) 0.054(16) 0.034(11)
C79 0.20(2) 0.145(16) 0.163(17) -0.004(13) 0.095(16) 0.059(15)
C80 0.151(17) 0.104(12) 0.168(17) -0.035(12) 0.008(13) 0.032(11)
C81 0.148(16) 0.131(14) 0.167(16) -0.001(12) 0.020(13) 0.050(12)
C82 0.107(9) 0.083(7) 0.079(7) -0.013(6) -0.019(6) 0.020(6)
C83 0.133(12) 0.069(7) 0.107(9) -0.008(6) 0.012(8) 0.009(7)
C84 0.22(2) 0.102(11) 0.165(17) -0.026(11) 0.056(17) 0.063(14)
C85 0.20(2) 0.168(19) 0.156(18) -0.058(15) 0.016(16) 0.065(16)
C86 0.25(2) 0.118(12) 0.083(9) -0.025(8) 0.061(12) -0.001(13)
C87 0.28(3) 0.107(13) 0.22(2) 0.055(15) -0.03(2) -0.010(16)
C89 0.53(8) 0.23(3) 0.17(3) -0.05(2) 0.23(4) 0.03(5)
C90 0.36(5) 0.104(14) 0.21(3) 0.012(15) 0.17(3) 0.00(2)
C91 0.26(4) 0.18(3) 0.25(3) 0.06(2) 0.09(3) 0.06(3)
C92 0.19(2) 0.19(2) 0.18(2) -0.041(19) 0.062(19) -0.03(2)
C93 0.35(4) 0.091(13) 0.22(3) 0.016(14) 0.15(3) 0.038(18)
C94 0.30(4) 0.17(2) 0.18(2) 0.036(16) 0.13(2) 0.13(2)
C96 0.14(2) 0.41(5) 0.27(3) -0.21(4) 0.09(2) 0.01(3)
C97 0.30(4) 0.26(3) 0.30(4) -0.06(3) 0.25(4) -0.08(3)
C98 0.12(3) 0.57(9) 0.50(8) 0.17(7) 0.13(4) 0.11(4)
C99 0.37(7) 1.9(3) 0.36(6) -0.68(13) -0.22(5) 0.71(13)
C100 0.56(9) 0.45(7) 0.18(3) 0.01(4) 0.08(4) 0.37(7)
C101 0.71(11) 0.25(4) 0.21(3) -0.11(3) -0.09(5) 0.20(5)

loop_
_atom_type_symbol
_atom_type_description
_atom_type_scat_dispersion_real
_atom_type_scat_dispersion_imag
_atom_type_scat_source
C C 0.0033 0.0016 'International Tables Vol C Tables 4.2.6.8 and 6.1.1.4'
H H 0.0000 0.0000 'International Tables Vol C Tables 4.2.6.8 and 6.1.1.4'
O O 0.0106 0.0060 'International Tables Vol C Tables 4.2.6.8 and 6.1.1.4'
P P 0.1023 0.0942 'International Tables Vol C Tables 4.2.6.8 and 6.1.1.4'
Pd Pd -0.9988 1.0072 'International Tables Vol C Tables 4.2.6.8 and 6.1.1.4'

loop_
_geom_angle_atom_site_label_1
_geom_angle_atom_site_label_2
_geom_angle_atom_site_label_3
_geom_angle
_geom_angle_site_symmetry_1
_geom_angle_site_symmetry_3
_geom_angle_publ_flag
C24 Pd1 O1 173.4(3) . . ?
C24 Pd1 C19 81.5(4) . . ?
O1 Pd1 C19 95.5(4) . . ?
C24 Pd1 P2 91.3(3) . . ?
O1 Pd1 P2 94.27(17) . . ?
C19 Pd1 P2 148.5(4) . . ?
C24 Pd1 C20 94.6(5) . . ?
O1 Pd1 C20 79.8(4) . . ?
C19 Pd1 C20 34.6(5) . . ?
P2 Pd1 C20 174.0(4) . . ?
O3 P1 O1 113.3(3) . . ?
O3 P1 O2 112.4(3) . . ?
O1 P1 O2 110.3(4) . . ?
O3 P1 C1 107.2(4) . . ?
O1 P1 C1 106.6(3) . . ?
O2 P1 C1 106.6(3) . . ?
C13 P2 C7 102.8(4) . . ?
C13 P2 C6 103.2(4) . . ?
C7 P2 C6 105.6(4) . . ?
C13 P2 Pd1 112.9(3) . . ?
C7 P2 Pd1 118.7(3) . . ?
C6 P2 Pd1 112.1(2) . . ?
P1 O1 Pd1 120.8(3) . . ?
C29 O4 C28 117.0(16) . . ?
C2 C1 C6 118.3(7) . . ?
C2 C1 P1 118.5(6) . . ?
C6 C1 P1 123.1(6) . . ?
C3 C2 C1 123.1(8) . . ?
C2 C3 C4 118.8(10) . . ?
C3 C4 C5 120.2(8) . . ?
C6 C5 C4 120.0(8) . . ?
C5 C6 C1 119.5(8) . . ?
C5 C6 P2 118.9(6) . . ?
C1 C6 P2 121.6(6) . . ?
C8 C7 C12 117.7(9) . . ?
C8 C7 P2 122.9(8) . . ?
C12 C7 P2 119.3(8) . . ?
C7 C8 C9 118.7(13) . . ?
C10 C9 C8 121.9(14) . . ?
C9 C10 C11 119.6(11) . . ?
C10 C11 C12 121.1(12) . . ?
C11 C12 C7 120.7(12) . . ?
C14 C13 C18 118.3(8) . . ?
C14 C13 P2 118.9(6) . . ?
C18 C13 P2 122.2(7) . . ?
C15 C14 C13 120.8(9) . . ?
C16 C15 C14 121.5(11) . . ?
C15 C16 C17 119.7(10) . . ?
C18 C17 C16 120.7(12) . . ?
C17 C18 C13 119.0(11) . . ?
C20 C19 C23 110.7(12) . . ?
C20 C19 Pd1 77.7(8) . . ?
C23 C19 Pd1 107.4(7) . . ?
C19 C20 C21 111.8(13) . . ?
C19 C20 Pd1 67.7(6) . . ?
C21 C20 Pd1 116.0(11) . . ?
C20 C21 C22 105.1(12) . . ?
C23 C22 C27 103.3(9) . . ?
C23 C22 C21 106.5(12) . . ?
C27 C22 C21 116.6(13) . . ?
C25 C23 C19 112.2(9) . . ?
C25 C23 C22 103.4(10) . . ?
C19 C23 C22 105.4(10) . . ?
C25 C24 C28 103.6(9) . . ?
C25 C24 Pd1 112.2(6) . . ?
C28 C24 Pd1 107.1(7) . . ?
C23 C25 C24 110.0(8) . . ?
C23 C25 C26 101.0(9) . . ?
C24 C25 C26 101.7(8) . . ?
C27 C26 C25 93.9(9) . . ?
C28 C27 C26 101.7(10) . . ?
C28 C27 C22 109.2(11) . . ?
C26 C27 C22 100.2(10) . . ?
O4 C28 C27 110.4(11) . . ?
O4 C28 C24 109.6(10) . . ?
C27 C28 C24 102.6(9) . . ?
C53 Pd2 O5 176.1(7) . . ?
C53 Pd2 P4 87.7(7) . . ?
O5 Pd2 P4 95.66(18) . . ?
C53 Pd2 C48 86.8(8) . . ?
O5 Pd2 C48 89.3(4) . . ?
P4 Pd2 C48 152.8(3) . . ?
C53 Pd2 C49 97.4(8) . . ?
O5 Pd2 C49 79.4(5) . . ?
P4 Pd2 C49 173.4(4) . . ?
C48 Pd2 C49 32.5(4) . . ?
O5 P3 O7 112.2(4) . . ?
O5 P3 O6 110.3(4) . . ?
O7 P3 O6 112.6(3) . . ?
O5 P3 C30 108.0(4) . . ?
O7 P3 C30 107.3(4) . . ?
O6 P3 C30 106.0(3) . . ?
C42 P4 C36 106.2(5) . . ?
C42 P4 C35 102.2(6) . . ?
C36 P4 C35 104.2(5) . . ?
C42 P4 Pd2 112.1(6) . . ?
C36 P4 Pd2 117.3(4) . . ?
C35 P4 Pd2 113.3(3) . . ?
P3 O5 Pd2 119.4(3) . . ?
C31 C30 C35 118.0(9) . . ?
C31 C30 P3 118.1(8) . . ?
C35 C30 P3 123.9(7) . . ?
C32 C31 C30 122.1(13) . . ?
C33 C32 C31 119.5(14) . . ?
C32 C33 C34 120.6(13) . . ?
C33 C34 C35 121.5(15) . . ?
C34 C35 C30 118.2(12) . . ?
C34 C35 P4 119.6(10) . . ?
C30 C35 P4 122.2(7) . . ?
C41 C36 C37 117.0(11) . . ?
C41 C36 P4 121.0(11) . . ?
C37 C36 P4 121.4(10) . . ?
C36 C37 C38 122.8(15) . . ?
C39 C38 C37 112.6(15) . . ?
C40 C39 C38 120.8(12) . . ?
C39 C40 C41 123.9(14) . . ?
C36 C41 C40 120.3(16) . . ?
C47 C42 C43 118.7(11) . . ?
C47 C42 P4 124.8(9) . . ?
C43 C42 P4 116.4(9) . . ?
C42 C43 C44 122.5(14) . . ?
C45 C44 C43 116.8(15) . . ?
C44 C45 C46 122.7(16) . . ?
C45 C46 C47 116(2) . . ?
C42 C47 C46 121.2(14) . . ?
C49 C48 C52 111.8(15) . . ?
C49 C48 Pd2 82.1(10) . . ?
C52 C48 Pd2 106.8(12) . . ?
C48 C49 C50 120.2(18) . . ?
C48 C49 Pd2 65.3(9) . . ?
C50 C49 Pd2 127.3(15) . . ?
C49 C50 C51 93.6(18) . . ?
C56 C51 C50 139(2) . . ?
C56 C51 C52 85.8(19) . . ?
C50 C51 C52 116.2(19) . . ?
C48 C52 C54 100(2) . . ?
C48 C52 C51 94.3(15) . . ?
C54 C52 C51 114(2) . . ?
C57 C53 C54 100(2) . . ?
C57 C53 Pd2 103.1(17) . . ?
C54 C53 Pd2 93.6(19) . . ?
C55 C54 C52 93(2) . . ?
C55 C54 C53 89(2) . . ?
C52 C54 C53 121(3) . . ?
C54 C55 C56 96.0(17) . . ?
C57 C56 C51 101(2) . . ?
C57 C56 C55 93(2) . . ?
C51 C56 C55 119(2) . . ?
O8 C57 C53 87(3) . . ?
O8 C57 C56 103(3) . . ?
C53 C57 C56 106(2) . . ?
C58 O8 C57 86(4) . . ?
C82 Pd3 O9 174.8(4) . . ?
C82 Pd3 P6 90.5(4) . . ?
O9 Pd3 P6 94.68(19) . . ?
C82 Pd3 C78 85.4(7) . . ?
O9 Pd3 C78 89.7(6) . . ?
P6 Pd3 C78 156.1(9) . . ?
C82 Pd3 C77 92.4(6) . . ?
O9 Pd3 C77 82.6(5) . . ?
P6 Pd3 C77 170.1(6) . . ?
C78 Pd3 C77 33.7(8) . . ?
O9 P5 O10 113.8(4) . . ?
O9 P5 O11 108.9(4) . . ?
O10 P5 O11 111.9(4) . . ?
O9 P5 C59 107.6(4) . . ?
O10 P5 C59 109.0(4) . . ?
O11 P5 C59 105.3(4) . . ?
C71 P6 C64 103.8(5) . . ?
C71 P6 C65 105.5(5) . . ?
C64 P6 C65 103.5(5) . . ?
C71 P6 Pd3 112.4(4) . . ?
C64 P6 Pd3 114.2(3) . . ?
C65 P6 Pd3 116.2(4) . . ?
P5 O9 Pd3 120.2(4) . . ?
C87 O12 C83 114.2(14) . . ?
C60 C59 C64 118.3(10) . . ?
C60 C59 P5 118.6(8) . . ?
C64 C59 P5 123.1(7) . . ?
C61 C60 C59 122.8(12) . . ?
C60 C61 C62 117.9(12) . . ?
C63 C62 C61 120.6(12) . . ?
C62 C63 C64 121.5(12) . . ?
C63 C64 C59 118.8(10) . . ?
C63 C64 P6 119.3(8) . . ?
C59 C64 P6 121.7(7) . . ?
C70 C65 C66 120.7(14) . . ?
C70 C65 P6 120.3(11) . . ?
C66 C65 P6 118.9(11) . . ?
C67 C66 C65 118.3(16) . . ?
C68 C67 C66 121.8(18) . . ?
C67 C68 C69 122.9(18) . . ?
C68 C69 C70 117.2(19) . . ?
C65 C70 C69 118.6(16) . . ?
C76 C71 C72 121.1(9) . . ?
C76 C71 P6 122.9(9) . . ?
C72 C71 P6 115.9(8) . . ?
C71 C72 C73 117.8(12) . . ?
C74 C73 C72 120.2(15) . . ?
C73 C74 C75 122.0(11) . . ?
C74 C75 C76 118.0(11) . . ?
C71 C76 C75 120.7(11) . . ?
C78 C77 C81 110.5(19) . . ?
C78 C77 Pd3 69.7(10) . . ?
C81 C77 Pd3 122.2(15) . . ?
C77 C78 C79 109(2) . . ?
C77 C78 Pd3 76.6(14) . . ?
C79 C78 Pd3 108.2(13) . . ?
C80 C79 C78 109(2) . . ?
C80 C79 C86 98.7(18) . . ?
C78 C79 C86 109.4(13) . . ?
C79 C80 C81 103.2(15) . . ?
C79 C80 C84 108.4(17) . . ?
C81 C80 C84 111(2) . . ?
C77 C81 C80 106.1(16) . . ?
C83 C82 C86 104.4(12) . . ?
C83 C82 Pd3 113.0(8) . . ?
C86 C82 Pd3 111.5(11) . . ?
O12 C83 C82 106.0(11) . . ?
O12 C83 C84 104.4(14) . . ?
C82 C83 C84 102.7(15) . . ?
C85 C84 C83 108.9(17) . . ?
C85 C84 C80 95(2) . . ?
C83 C84 C80 108.0(14) . . ?
C84 C85 C86 98.0(14) . . ?
C82 C86 C85 106.2(17) . . ?
C82 C86 C79 104.3(11) . . ?
C85 C86 C79 90.4(15) . . ?
C90 C89 C94 120.0 . . ?
C90 C89 C88 120(2) . . ?
C94 C89 C88 120(2) . . ?
C91 C90 C89 120.0 . . ?
C92 C91 C90 120.0 . . ?
C93 C92 C91 120.0 . . ?
C92 C93 C94 120.0 . . ?
C93 C94 C89 120.0 . . ?
C97 C96 C101 120.0 . . ?
C97 C96 C95 113(2) . . ?
C101 C96 C95 122(2) . . ?
C96 C97 C98 120.0 . . ?
C99 C98 C97 120.0 . . ?
C98 C99 C100 120.0 . . ?
C101 C100 C99 120.0 . . ?
C100 C101 C96 120.0 . . ?

loop_
_geom_bond_atom_site_label_1
_geom_bond_atom_site_label_2
_geom_bond_distance
_geom_bond_site_symmetry_2
_geom_bond_publ_flag
Pd1 C24 2.039(9) . ?
Pd1 O1 2.131(6) . ?
Pd1 C19 2.269(10) . ?
Pd1 P2 2.280(2) . ?
Pd1 C20 2.395(13) . ?
P1 O3 1.508(6) . ?
P1 O1 1.508(7) . ?
P1 O2 1.542(6) . ?
P1 C1 1.804(7) . ?
P2 C13 1.815(8) . ?
P2 C7 1.817(8) . ?
P2 C6 1.834(9) . ?
O4 C29 1.310(19) . ?
O4 C28 1.438(16) . ?
C1 C2 1.386(12) . ?
C1 C6 1.410(10) . ?
C2 C3 1.365(12) . ?
C3 C4 1.380(14) . ?
C4 C5 1.415(13) . ?
C5 C6 1.385(11) . ?
C7 C8 1.353(16) . ?
C7 C12 1.368(14) . ?
C8 C9 1.399(17) . ?
C9 C10 1.305(19) . ?
C10 C11 1.313(18) . ?
C11 C12 1.364(15) . ?
C13 C14 1.400(12) . ?
C13 C18 1.420(13) . ?
C14 C15 1.372(13) . ?
C15 C16 1.347(17) . ?
C16 C17 1.397(19) . ?
C17 C18 1.394(14) . ?
C19 C20 1.392(19) . ?
C19 C23 1.523(17) . ?
C20 C21 1.50(2) . ?
C21 C22 1.56(2) . ?
C22 C23 1.543(17) . ?
C22 C27 1.555(19) . ?
C23 C25 1.498(14) . ?
C24 C25 1.538(13) . ?
C24 C28 1.553(14) . ?
C25 C26 1.548(16) . ?
C26 C27 1.531(16) . ?
C27 C28 1.535(17) . ?
Pd2 C53 2.08(2) . ?
Pd2 O5 2.108(7) . ?
Pd2 P4 2.263(3) . ?
Pd2 C48 2.319(13) . ?
Pd2 C49 2.527(18) . ?
P3 O5 1.495(7) . ?
P3 O7 1.524(6) . ?
P3 O6 1.537(6) . ?
P3 C30 1.797(8) . ?
P4 C42 1.831(10) . ?
P4 C36 1.831(9) . ?
P4 C35 1.844(11) . ?
C30 C31 1.381(14) . ?
C30 C35 1.395(13) . ?
C31 C32 1.365(19) . ?
C32 C33 1.32(2) . ?
C33 C34 1.37(2) . ?
C34 C35 1.372(14) . ?
C36 C41 1.311(18) . ?
C36 C37 1.34(2) . ?
C37 C38 1.480(19) . ?
C38 C39 1.39(2) . ?
C39 C40 1.24(2) . ?
C40 C41 1.396(18) . ?
C42 C47 1.326(17) . ?
C42 C43 1.364(16) . ?
C43 C44 1.383(17) . ?
C44 C45 1.33(2) . ?
C45 C46 1.38(3) . ?
C46 C47 1.41(2) . ?
C48 C49 1.372(15) . ?
C48 C52 1.531(16) . ?
C49 C50 1.443(17) . ?
C50 C51 1.558(17) . ?
C51 C56 1.537(19) . ?
C51 C52 1.617(17) . ?
C52 C54 1.542(19) . ?
C53 C57 1.533(17) . ?
C53 C54 1.579(19) . ?
C54 C55 1.488(19) . ?
C55 C56 1.539(18) . ?
C56 C57 1.534(19) . ?
C57 O8 1.432(19) . ?
O8 C58 1.41(2) . ?
Pd3 C82 2.044(11) . ?
Pd3 O9 2.123(6) . ?
Pd3 P6 2.250(3) . ?
Pd3 C78 2.264(18) . ?
Pd3 C77 2.349(15) . ?
P5 O9 1.496(7) . ?
P5 O10 1.500(6) . ?
P5 O11 1.535(7) . ?
P5 C59 1.800(10) . ?
P6 C71 1.820(9) . ?
P6 C64 1.826(10) . ?
P6 C65 1.837(12) . ?
O12 C87 1.39(2) . ?
O12 C83 1.406(19) . ?
C59 C60 1.376(14) . ?
C59 C64 1.416(13) . ?
C60 C61 1.370(18) . ?
C61 C62 1.40(2) . ?
C62 C63 1.361(19) . ?
C63 C64 1.377(14) . ?
C65 C70 1.30(2) . ?
C65 C66 1.387(17) . ?
C66 C67 1.38(2) . ?
C67 C68 1.30(3) . ?
C68 C69 1.31(3) . ?
C69 C70 1.50(2) . ?
C71 C76 1.357(14) . ?
C71 C72 1.363(16) . ?
C72 C73 1.429(16) . ?
C73 C74 1.34(2) . ?
C74 C75 1.36(2) . ?
C75 C76 1.404(13) . ?
C77 C78 1.34(3) . ?
C77 C81 1.44(2) . ?
C78 C79 1.54(3) . ?
C79 C80 1.40(3) . ?
C79 C86 1.83(3) . ?
C80 C81 1.62(3) . ?
C80 C84 1.65(3) . ?
C82 C83 1.497(18) . ?
C82 C86 1.52(2) . ?
C83 C84 1.52(2) . ?
C84 C85 1.40(3) . ?
C85 C86 1.53(3) . ?
C88 C89 1.417(18) . ?
C89 C90 1.3900 . ?
C89 C94 1.3900 . ?
C90 C91 1.3900 . ?
C91 C92 1.3900 . ?
C92 C93 1.3900 . ?
C93 C94 1.3900 . ?
C95 C96 1.493(17) . ?
C96 C97 1.3900 . ?
C96 C101 1.3900 . ?
C97 C98 1.3900 . ?
C98 C99 1.3900 . ?
C99 C100 1.3900 . ?
C100 C101 1.3900 . ?
